data_9002184
loop_
_publ_author_name
'Wust, T.'
'Stolz, J.'
'Armbruster, T.'

_publ_section_title
;Partially dealuminated heulandite produced by acidic REECl3 solution: A
 chemical and single-crystal X-ray study Sample: REE100 Tetrahedral sites were
 refined as Si
;
_journal_name_full 'American Mineralogist'
_journal_page_first 1126
_journal_page_last 1134
_journal_volume 84
_journal_year 1999
_chemical_formula_sum 'Al0.302 H28.74 Na0.38 O24.46 Si9'
_chemical_name_mineral Heulandite
_space_group_IT_number 12
_symmetry_space_group_name_Hall '-C 2y'
_symmetry_space_group_name_H-M 'C 1 2/m 1'
_cell_angle_alpha 90
_cell_angle_beta 116.29
_cell_angle_gamma 90
_cell_formula_units_Z 4
_cell_length_a 17.611
_cell_length_b 17.933
_cell_length_c 7.398
_cell_volume 2094.751
_database_code_amcsd 0002252
_exptl_crystal_density_diffrn 2.188
_cod_original_formula_sum 'Si9 Al.302 Na.38 O24.46 H28.74'
_cod_database_code 9002184

loop_
_space_group_symop_operation_xyz
x,y,z
1/2+x,1/2+y,z
x,-y,z
1/2+x,1/2-y,z
-x,y,-z
1/2-x,1/2+y,-z
-x,-y,-z
1/2-x,1/2-y,-z

loop_
_atom_site_aniso_label
_atom_site_aniso_U_11
_atom_site_aniso_U_22
_atom_site_aniso_U_33
_atom_site_aniso_U_12
_atom_site_aniso_U_13
_atom_site_aniso_U_23
Si1 0.01350 0.02770 0.01600 0.00060 0.00800 -0.00080
Si2 0.02450 0.02110 0.02440 -0.00110 0.01340 -0.00100
Si3 0.01960 0.02290 0.01470 -0.00110 0.00950 0.00030
Si4 0.01580 0.02940 0.01670 0.00050 0.00750 0.00030
Si5 0.01440 0.03490 0.01660 0.00000 0.00600 0.00000
O1 0.05000 0.02200 0.04400 0.00000 0.02200 0.00000
O2 0.05700 0.03900 0.04800 0.00100 0.04000 0.01000
O3 0.06000 0.04900 0.03100 0.00500 0.03400 0.00100
O4 0.04800 0.04100 0.02600 -0.01200 0.01000 -0.00900
O5 0.05300 0.06400 0.06300 0.00000 0.04900 0.00000
O6 0.01600 0.04100 0.05400 0.00100 0.01600 0.00900
O7 0.04600 0.05300 0.04300 -0.01700 0.00100 -0.01600
O8 0.04900 0.05800 0.02500 -0.00800 0.00800 0.01200
O9 0.02900 0.03300 0.04500 0.01000 0.02000 0.01100
O10 0.03100 0.04000 0.06900 0.01000 0.02100 0.00200

loop_
_atom_site_label
_atom_site_fract_x
_atom_site_fract_y
_atom_site_fract_z
_atom_site_occupancy
_atom_site_U_iso_or_equiv
_atom_site_type_symbol
_atom_site_attached_hydrogens
Si1 0.17760 0.33000 0.09260 1.00000 ? Si 0
Si2 0.28447 0.41110 0.49040 1.00000 ? Si 0
Si3 0.29189 0.19069 0.28540 1.00000 ? Si 0
Si4 0.43213 0.29855 0.57940 1.00000 ? Si 0
Si5 0.00000 0.27754 0.00000 1.00000 ? Si 0
Al1 0.00000 0.42250 0.00000 0.11900 0.02026 Al 0
Al2 0.48900 0.00000 0.55000 0.10900 0.02786 Al 0
Al3 0.20300 0.50000 0.20000 0.07400 0.02786 Al 0
Nab 0.46600 0.50000 0.76700 0.38000 0.12792 Na 0
O1 0.29880 0.50000 0.52800 1.00000 ? O 0
O2 0.26520 0.12180 0.38460 1.00000 ? O 0
O3 0.18630 0.34470 -0.11260 1.00000 ? O 0
O4 0.22670 0.39710 0.24600 1.00000 ? O 0
O5 0.50000 0.32270 0.50000 1.00000 ? O 0
O6 0.07890 0.33360 0.04510 1.00000 ? O 0
O7 0.37600 0.22980 0.45350 1.00000 ? O 0
O8 0.48390 0.27520 0.81180 1.00000 ? O 0
O9 0.21530 0.24980 0.18910 1.00000 ? O 0
O10 0.37670 0.37100 0.56300 1.00000 ? O 0
WatA1 0.37300 0.00000 0.36900 0.56000 0.10259 O 2
WatA2 0.44400 0.00000 0.62000 0.15000 0.19998 O 2
WatA3 0.40000 0.00000 0.24200 0.43000 0.19998 O 2
WatA4 0.39500 0.00000 0.06700 0.15000 0.05573 O 2
WatA5 0.44000 0.00000 0.81200 0.49000 0.16085 O 2
WatA6 0.56300 0.00000 0.02500 0.41000 0.15831 O 2
WatA8 0.49600 0.09100 0.59100 0.35000 0.13197 O 2
WatA9 0.47600 0.07600 0.71600 0.16000 0.05953 O 2
WatB1 0.39500 0.41100 0.10500 0.31000 0.16465 O 2
WatBb 0.43300 0.43000 0.00600 0.46000 0.19998 O 2
WatB2 0.51100 0.50000 0.56100 0.55000 0.12792 O 2
WatB3 0.40900 0.50000 0.07600 0.12000 0.02913 O 2
WatC2 0.21500 0.00000 -0.00800 0.65000 0.10132 O 2
WatC3 0.25800 0.00000 0.08500 0.39000 0.03800 O 2

loop_
_cod_changelog_entry_id
_cod_changelog_entry_author
_cod_changelog_entry_date
_cod_changelog_entry_text
1
;cod-tools version 3.8.0
Id: cif_guess_AMCSD_atom_types 9581 2023-05-17 12:35:41Z saulius
;
2023-05-23T09:14:23+03:00
;Derived atom types and hydrogen counts
from atom names that follow the AMCSD naming convention
(Wat == water, O-H == hydroxyl).
;

loop_
_cod_related_entry_id
_cod_related_entry_database
_cod_related_entry_code
1 AMCSD 0002252
